data_9007940
loop_
_publ_author_name
'Johnston, M. G.'
'Harrison, W. T. A.'

_publ_section_title
;
 Dilithium selenate hydrate, Li2SeO4*H2O
;
_journal_name_full 'Acta Crystallographica, Section E'
_journal_page_first i25
_journal_page_last i27
_journal_paper_doi 10.1107/S1600536803002526
_journal_volume 59
_journal_year 2003
_chemical_formula_structural Li2SeO4*H2O
_chemical_formula_sum 'H2 Li2 O5 Se'
_space_group_IT_number 4
_symmetry_space_group_name_Hall 'P 2yb'
_symmetry_space_group_name_H-M 'P 1 21 1'
_cell_angle_alpha 90
_cell_angle_beta 107.634
_cell_angle_gamma 90
_cell_length_a 5.5798
_cell_length_b 5.0284
_cell_length_c 8.4521
_cell_formula_units_Z 2
_cell_volume 226.001
_exptl_crystal_density_diffrn 2.569
_cod_original_formula_sum 'Li2 Se O5 H2'
_cod_database_code 9007940

loop_
_symmetry_equiv_pos_as_xyz
x,y,z
-x,1/2+y,-z

loop_
_atom_site_aniso_label
_atom_site_aniso_U_11
_atom_site_aniso_U_22
_atom_site_aniso_U_33
_atom_site_aniso_U_12
_atom_site_aniso_U_13
_atom_site_aniso_U_23
Li1 0.02200 0.01500 0.02100 0.00400 0.00640 0.00100
Li2 0.02300 0.01800 0.02300 0.00000 0.00600 0.00100
Se1 0.01582 0.01037 0.01104 0.00020 0.00386 -0.00010
O1 0.03230 0.01080 0.01560 -0.00060 0.00510 -0.00100
O2 0.02770 0.01770 0.01840 0.00490 0.01380 0.00330
O3 0.02350 0.01630 0.01290 -0.00330 0.00020 -0.00040
O4 0.01570 0.02790 0.02330 0.00250 0.00490 -0.00500
O5 0.03250 0.04700 0.05700 -0.00530 0.02520 -0.01600

loop_
_atom_site_label
_atom_site_fract_x
_atom_site_fract_y
_atom_site_fract_z
_atom_site_U_iso_or_equiv
Li1 0.31490 0.60100 0.49820 0.01940
Li2 0.56180 0.58700 0.89730 0.02160
Se1 0.28578 0.10066 0.70808 0.01246
O1 0.32720 -0.22270 0.71090 0.02000
O2 0.39420 0.22930 0.56660 0.01980
O3 0.44470 0.22060 0.88870 0.01880
O4 -0.00810 0.17590 0.67160 0.02250
O5 0.90580 0.56200 0.89930 0.04270
H1 0.95940 0.47980 0.81060 0.09000
H2 0.99660 0.71860 0.93890 0.18000

_cod_duplicate_entry 2201760
